data_7048528
loop_
_publ_author_name
'Luna Barros, Mariana'
'Cushion, Michael G.'
'Schwarz, Andrew D.'
'Turner, Zo\"e R'
'Mountford, Philip'

_publ_section_title
;
 Magnesium, calcium and zinc [N<sub>2</sub>N'] heteroscorpionate
 complexes.
;
_journal_issue 13
_journal_name_full 'Dalton transactions (Cambridge, England : 2003)'
_journal_page_first 4124
_journal_page_last 4138
_journal_paper_doi 10.1039/c8dt04985h
_journal_volume 48
_journal_year 2019
_chemical_formula_moiety 'C35 H64 Mg1 N6 Si3 , 0.75 (C5 H12)'
_chemical_formula_sum 'C38.75 H73 Mg N6 Si3'
_chemical_formula_weight 731.61
_chemical_name_systematic
;
 Mg{(tBu2pz)2CHSiMe2NPh}({N(SiHMe2)2} . 0.75 C5H12
;
_space_group_IT_number 14
_space_group_name_Hall '-P 2ybc'
_space_group_name_H-M_alt 'P 1 21/c 1'
_symmetry_cell_setting monoclinic
_symmetry_space_group_name_Hall '-P 2ybc'
_symmetry_space_group_name_H-M 'P 1 21/c 1'
_atom_sites_solution_hydrogens geom
_atom_sites_solution_primary direct
_atom_sites_solution_secondary difmap
_audit_update_record
;
2018-12-18 deposited with the CCDC.
2019-01-08 downloaded from the CCDC.
;
_cell_angle_alpha 90
_cell_angle_beta 110.253(2)
_cell_angle_gamma 90
_cell_formula_units_Z 4
_cell_length_a 19.7490(9)
_cell_length_b 11.0055(5)
_cell_length_c 22.6313(10)
_cell_measurement_reflns_used 9050
_cell_measurement_temperature 150
_cell_measurement_theta_max 27
_cell_measurement_theta_min 5
_cell_volume 4614.7(4)
_computing_cell_refinement 'DENZO/SCALEPACK (Otwinowski & Minor, 1997)'
_computing_data_collection 'COLLECT (Nonius, 1997-2001).'
_computing_data_reduction 'DENZO/SCALEPACK (Otwinowski & Minor, 1997)'
_computing_molecular_graphics 'CAMERON (Watkin et al., 1996)'
_computing_publication_material 'CRYSTALS (Betteridge et al., 2003)'
_computing_structure_refinement 'CRYSTALS (Betteridge et al., 2003)'
_computing_structure_solution 'SIR92 (Altomare et al., 1994)'
_diffrn_ambient_temperature 150
_diffrn_measured_fraction_theta_full 0.984
_diffrn_measured_fraction_theta_max 0.973
_diffrn_measurement_device_type 'Nonius KappaCCD'
_diffrn_measurement_method \w
_diffrn_radiation_monochromator graphite
_diffrn_radiation_type 'Mo K\a'
_diffrn_radiation_wavelength 0.71073
_diffrn_reflns_av_R_equivalents 0.116
_diffrn_reflns_limit_h_max 25
_diffrn_reflns_limit_h_min -25
_diffrn_reflns_limit_k_max 14
_diffrn_reflns_limit_k_min -14
_diffrn_reflns_limit_l_max 29
_diffrn_reflns_limit_l_min -29
_diffrn_reflns_number 31102
_diffrn_reflns_theta_full 25.236
_diffrn_reflns_theta_max 27.431
_diffrn_reflns_theta_min 5.132
_diffrn_standards_number 0
_exptl_absorpt_coefficient_mu 0.148
_exptl_absorpt_correction_T_max 0.97
_exptl_absorpt_correction_T_min 0.75
_exptl_absorpt_correction_type multi-scan
_exptl_absorpt_process_details 'DENZO/SCALEPACK (Otwinowski & Minor, 1997)'
_exptl_crystal_colour colourless
_exptl_crystal_density_diffrn 1.053
_exptl_crystal_description plate
_exptl_crystal_F_000 1606
_exptl_crystal_size_max 0.30
_exptl_crystal_size_mid 0.20
_exptl_crystal_size_min 0.20
_refine_diff_density_max 0.85
_refine_diff_density_min -0.41
_refine_ls_extinction_method None
_refine_ls_goodness_of_fit_ref 1.1389
_refine_ls_hydrogen_treatment mixed
_refine_ls_matrix_type full
_refine_ls_number_parameters 459
_refine_ls_number_reflns 4225
_refine_ls_number_restraints 31
_refine_ls_R_factor_all 0.1757
_refine_ls_R_factor_gt 0.0619
_refine_ls_shift/su_max 0.000204
_refine_ls_structure_factor_coef F
_refine_ls_weighting_details
;
 Method, part 1, Chebychev polynomial, (Watkin, 1994, Prince, 1982) 
 [weight] = 1.0/[A~0~*T~0~(x)+A~1~*T~1~(x) ... +A~n-1~]*T~n-1~(x)] 
 where A~i~ are the Chebychev coefficients listed below and x= Fcalc/Fmax 
 Method = Robust Weighting (Prince, 1982) 
 W = [weight] * [1-(deltaF/6*sigmaF)^2^]^2^ 
 A~i~ are: 
 0.633 -0.470 0.390 -0.237 0.101 
;
_refine_ls_weighting_scheme calc
_refine_ls_wR_factor_all 0.1097
_refine_ls_wR_factor_gt 0.0591
_refine_ls_wR_factor_ref 0.0591
_reflns_limit_h_max 23
_reflns_limit_h_min -25
_reflns_limit_k_max 14
_reflns_limit_k_min 0
_reflns_limit_l_max 29
_reflns_limit_l_min 0
_reflns_number_gt 4225
_reflns_number_total 10257
_reflns_threshold_expression I>3.0\s(I)
_oxford_diffrn_Wilson_B_factor 2.18
_oxford_diffrn_Wilson_scale 31.55
_oxford_refine_ls_scale 0.1986(4)
_cod_data_source_file c8dt04985h2.cif
_cod_data_source_block compound16
_cod_depositor_comments
;
The following automatic conversions were performed:

'_symmetry_cell_setting' value 'Monoclinic' changed to 'monoclinic'
according to
/home/data/users/saulius/crontab/automatic-downloads/rss-feeds/RSC/lib/dictionaries/cif_core.dic
dictionary named 'cif_core.dic' version 2.4.2 from 2011-04-26.

Automatic conversion script
Id: cif_fix_values 4973 2017-02-22 13:04:09Z antanas 

 Adding full bibliography for 7048527--7048538.cif.
;
_cod_original_sg_symbol_H-M 'P 1 21/c 1 '
_cod_original_formula_sum 'C38.75 H73 Mg1 N6 Si3'
_cod_database_code 7048528

loop_
_symmetry_equiv_pos_as_xyz
x,y,z
-x,-y,-z
-x,y+1/2,-z+1/2
x,-y+1/2,z+1/2

loop_
_atom_site_label
_atom_site_type_symbol
_atom_site_fract_x
_atom_site_fract_y
_atom_site_fract_z
_atom_site_U_iso_or_equiv
_atom_site_occupancy
_atom_site_adp_type
_atom_site_refinement_flags_posn
_atom_site_refinement_flags_adp
Mg1 Mg 0.22469(7) 0.12560(13) 0.16178(6) 0.0295 1.0000 Uani . .
N1 N 0.29694(19) 0.2765(3) 0.16659(16) 0.0336 1.0000 Uani . .
N2 N 0.28495(18) 0.3134(3) 0.10506(16) 0.0314 1.0000 Uani . .
N3 N 0.18520(18) 0.1077(3) 0.05780(16) 0.0299 1.0000 Uani . .
N4 N 0.17962(19) 0.2182(3) 0.02661(15) 0.0307 1.0000 Uani . .
N5 N 0.14308(18) 0.2392(3) 0.15959(16) 0.0305 1.0000 Uani . .
N6 N 0.28034(18) -0.0115(3) 0.21468(16) 0.0315 1.0000 Uani . .
Si1 Si 0.14909(6) 0.36544(11) 0.11864(6) 0.0308 1.0000 Uani . .
Si2 Si 0.25946(7) -0.05459(13) 0.27848(6) 0.0384 1.0000 Uani . .
Si3 Si 0.35042(7) -0.07778(12) 0.19916(6) 0.0361 1.0000 Uani . .
C1 C 0.3636(2) 0.3131(4) 0.2005(2) 0.0377 1.0000 Uani . .
C2 C 0.3959(3) 0.3681(5) 0.1613(2) 0.0445 1.0000 Uani . .
C3 C 0.3458(2) 0.3694(4) 0.1011(2) 0.0369 1.0000 Uani . .
C4 C 0.3960(3) 0.3040(5) 0.2711(2) 0.0471 1.0000 Uani . .
C5 C 0.4233(3) 0.4329(5) 0.2953(3) 0.0619 1.0000 Uani . .
C6 C 0.3395(3) 0.2648(5) 0.2999(2) 0.0535 1.0000 Uani . .
C7 C 0.4596(3) 0.2151(6) 0.2906(3) 0.0684 1.0000 Uani . .
C8 C 0.3536(2) 0.4219(5) 0.0424(2) 0.0410 1.0000 Uani . .
C9 C 0.3261(3) 0.3312(5) -0.0125(2) 0.0486 1.0000 Uani . .
C10 C 0.4344(3) 0.4453(6) 0.0549(3) 0.0649 1.0000 Uani . .
C11 C 0.3148(3) 0.5456(5) 0.0274(2) 0.0483 1.0000 Uani . .
C12 C 0.1459(2) 0.0288(4) 0.01326(19) 0.0306 1.0000 Uani . .
C13 C 0.1161(2) 0.0880(4) -0.0441(2) 0.0370 1.0000 Uani . .
C14 C 0.1367(2) 0.2077(4) -0.03557(18) 0.0323 1.0000 Uani . .
C15 C 0.1372(2) -0.1050(4) 0.0246(2) 0.0348 1.0000 Uani . .
C16 C 0.0671(3) -0.1516(5) -0.0239(2) 0.0535 1.0000 Uani . .
C17 C 0.2003(3) -0.1760(5) 0.0172(3) 0.0590 1.0000 Uani . .
C18 C 0.1337(3) -0.1282(5) 0.0899(2) 0.0455 1.0000 Uani . .
C19 C 0.1117(3) 0.3023(4) -0.0895(2) 0.0398 1.0000 Uani . .
C20 C 0.0275(3) 0.2975(5) -0.1153(2) 0.0502 1.0000 Uani . .
C21 C 0.1387(3) 0.2578(5) -0.1417(2) 0.0527 1.0000 Uani . .
C22 C 0.1339(3) 0.4342(5) -0.0752(2) 0.0492 1.0000 Uani . .
C23 C 0.2077(2) 0.3251(4) 0.06723(19) 0.0300 1.0000 Uani . .
C24 C 0.1929(3) 0.5030(4) 0.1641(2) 0.0451 1.0000 Uani . .
C25 C 0.0629(2) 0.4141(5) 0.0583(2) 0.0406 1.0000 Uani . .
C26 C 0.0836(2) 0.2127(4) 0.17699(19) 0.0288 1.0000 Uani . .
C27 C 0.0364(2) 0.3023(4) 0.18544(19) 0.0339 1.0000 Uani . .
C28 C -0.0248(2) 0.2708(5) 0.1992(2) 0.0401 1.0000 Uani . .
C29 C -0.0404(3) 0.1510(5) 0.2079(2) 0.0403 1.0000 Uani . .
C30 C 0.0077(2) 0.0613(4) 0.2032(2) 0.0367 1.0000 Uani . .
C31 C 0.0679(2) 0.0932(4) 0.18793(19) 0.0314 1.0000 Uani . .
C32 C 0.2003(3) -0.1909(5) 0.2651(3) 0.0549 1.0000 Uani . .
C33 C 0.3412(3) -0.0851(6) 0.3500(2) 0.0588 1.0000 Uani . .
C34 C 0.3697(3) 0.0009(5) 0.1337(2) 0.0467 1.0000 Uani . .
C35 C 0.3379(3) -0.2434(5) 0.1820(3) 0.0502 1.0000 Uani . .
C101 C 0.2518(8) 0.9795(12) -0.1232(7) 0.1456 0.7500 Uani D U
C102 C 0.3262(8) 0.923(2) -0.1109(7) 0.2144 0.7500 Uani D U
C103 C 0.3688(8) 0.9088(18) -0.0403(7) 0.1781 0.7500 Uani D U
C104 C 0.4412(8) 0.8584(16) -0.0402(7) 0.1874 0.7500 Uani D U
C105 C 0.4703(7) 0.7914(12) 0.0228(7) 0.1297 0.7500 Uani D U
H1 H 0.223(2) 0.046(4) 0.2942(18) 0.028(11) 1.0000 Uiso . .
H2 H 0.415(2) -0.081(4) 0.250(2) 0.047(13) 1.0000 Uiso . .
H21 H 0.4465 0.3993 0.1743 0.0501 1.0000 Uiso R .
H51 H 0.4455 0.4316 0.3422 0.0696 1.0000 Uiso R .
H52 H 0.4602 0.4591 0.2768 0.0696 1.0000 Uiso R .
H53 H 0.3818 0.4912 0.2824 0.0696 1.0000 Uiso R .
H61 H 0.3629 0.2594 0.3467 0.0602 1.0000 Uiso R .
H62 H 0.2997 0.3262 0.2892 0.0602 1.0000 Uiso R .
H63 H 0.3191 0.1837 0.2828 0.0602 1.0000 Uiso R .
H71 H 0.4801 0.2104 0.3376 0.0725 1.0000 Uiso R .
H72 H 0.4976 0.2441 0.2741 0.0725 1.0000 Uiso R .
H73 H 0.4426 0.1327 0.2730 0.0725 1.0000 Uiso R .
H91 H 0.3320 0.3674 -0.0510 0.0585 1.0000 Uiso R .
H92 H 0.3544 0.2540 -0.0015 0.0585 1.0000 Uiso R .
H93 H 0.2739 0.3136 -0.0210 0.0585 1.0000 Uiso R .
H101 H 0.4405 0.4796 0.0162 0.0818 1.0000 Uiso R .
H102 H 0.4534 0.5043 0.0904 0.0818 1.0000 Uiso R .
H103 H 0.4616 0.3671 0.0664 0.0818 1.0000 Uiso R .
H111 H 0.3200 0.5801 -0.0116 0.0610 1.0000 Uiso R .
H112 H 0.3364 0.6028 0.0634 0.0610 1.0000 Uiso R .
H113 H 0.2624 0.5337 0.0208 0.0610 1.0000 Uiso R .
H131 H 0.0852 0.0501 -0.0846 0.0409 1.0000 Uiso R .
H161 H 0.0615 -0.2400 -0.0165 0.0581 1.0000 Uiso R .
H162 H 0.0684 -0.1398 -0.0673 0.0581 1.0000 Uiso R .
H163 H 0.0255 -0.1055 -0.0195 0.0581 1.0000 Uiso R .
H171 H 0.1945 -0.2643 0.0247 0.0718 1.0000 Uiso R .
H172 H 0.2467 -0.1459 0.0484 0.0718 1.0000 Uiso R .
H173 H 0.2010 -0.1644 -0.0264 0.0718 1.0000 Uiso R .
H181 H 0.1282 -0.2173 0.0959 0.0537 1.0000 Uiso R .
H182 H 0.1791 -0.0985 0.1228 0.0537 1.0000 Uiso R .
H183 H 0.0914 -0.0837 0.0940 0.0537 1.0000 Uiso R .
H201 H 0.0087 0.3573 -0.1505 0.0541 1.0000 Uiso R .
H202 H 0.0087 0.3185 -0.0809 0.0541 1.0000 Uiso R .
H203 H 0.0111 0.2139 -0.1313 0.0541 1.0000 Uiso R .
H211 H 0.1235 0.3167 -0.1776 0.0628 1.0000 Uiso R .
H212 H 0.1926 0.2517 -0.1249 0.0628 1.0000 Uiso R .
H213 H 0.1175 0.1762 -0.1567 0.0628 1.0000 Uiso R .
H221 H 0.1137 0.4834 -0.1145 0.0548 1.0000 Uiso R .
H222 H 0.1878 0.4402 -0.0592 0.0548 1.0000 Uiso R .
H223 H 0.1150 0.4659 -0.0425 0.0548 1.0000 Uiso R .
H231 H 0.2035 0.3955 0.0382 0.0326 1.0000 Uiso R .
H241 H 0.1927 0.5701 0.1343 0.0525 1.0000 Uiso R .
H242 H 0.2437 0.4834 0.1907 0.0525 1.0000 Uiso R .
H243 H 0.1655 0.5291 0.1917 0.0525 1.0000 Uiso R .
H251 H 0.0712 0.4887 0.0365 0.0490 1.0000 Uiso R .
H252 H 0.0267 0.4321 0.0790 0.0490 1.0000 Uiso R .
H253 H 0.0443 0.3474 0.0268 0.0490 1.0000 Uiso R .
H271 H 0.0469 0.3902 0.1813 0.0392 1.0000 Uiso R .
H281 H -0.0581 0.3361 0.2032 0.0464 1.0000 Uiso R .
H291 H -0.0850 0.1291 0.2171 0.0469 1.0000 Uiso R .
H301 H -0.0011 -0.0257 0.2110 0.0407 1.0000 Uiso R .
H311 H 0.1013 0.0273 0.1845 0.0361 1.0000 Uiso R .
H321 H 0.1905 -0.2105 0.3045 0.0680 1.0000 Uiso R .
H322 H 0.2248 -0.2614 0.2532 0.0680 1.0000 Uiso R .
H323 H 0.1536 -0.1740 0.2303 0.0680 1.0000 Uiso R .
H331 H 0.3743 -0.0133 0.3585 0.0681 1.0000 Uiso R .
H332 H 0.3263 -0.1002 0.3873 0.0681 1.0000 Uiso R .
H333 H 0.3669 -0.1582 0.3420 0.0681 1.0000 Uiso R .
H341 H 0.4111 -0.0400 0.1260 0.0574 1.0000 Uiso R .
H342 H 0.3824 0.0877 0.1455 0.0574 1.0000 Uiso R .
H343 H 0.3260 -0.0028 0.0947 0.0574 1.0000 Uiso R .
H351 H 0.3808 -0.2764 0.1736 0.0585 1.0000 Uiso R .
H352 H 0.3325 -0.2863 0.2191 0.0585 1.0000 Uiso R .
H353 H 0.2936 -0.2564 0.1442 0.0585 1.0000 Uiso R .
H1011 H 0.2238 0.9789 -0.1694 0.2021 0.7500 Uiso R .
H1012 H 0.2603 1.0654 -0.1079 0.2021 0.7500 Uiso R .
H1013 H 0.2239 0.9358 -0.1004 0.2021 0.7500 Uiso R .
H1021 H 0.3535 0.9668 -0.1342 0.2599 0.7500 Uiso R .
H1022 H 0.3171 0.8372 -0.1266 0.2599 0.7500 Uiso R .
H1031 H 0.3775 0.9926 -0.0221 0.2282 0.7500 Uiso R .
H1032 H 0.3459 0.8580 -0.0158 0.2282 0.7500 Uiso R .
H1041 H 0.4761 0.9225 -0.0425 0.2189 0.7500 Uiso R .
H1042 H 0.4309 0.8027 -0.0772 0.2189 0.7500 Uiso R .
H1051 H 0.5164 0.7508 0.0250 0.1672 0.7500 Uiso R .
H1052 H 0.4797 0.8484 0.0593 0.1672 0.7500 Uiso R .
H1053 H 0.4345 0.7286 0.0245 0.1672 0.7500 Uiso R .

loop_
_atom_site_aniso_label
_atom_site_aniso_U_11
_atom_site_aniso_U_22
_atom_site_aniso_U_33
_atom_site_aniso_U_23
_atom_site_aniso_U_13
_atom_site_aniso_U_12
Mg1 0.0290(8) 0.0288(8) 0.0274(7) 0.0010(7) 0.0058(6) 0.0006(6)
N1 0.028(2) 0.038(2) 0.0307(18) 0.0005(17) 0.0060(15) -0.0033(16)
N2 0.030(2) 0.029(2) 0.0313(19) 0.0020(16) 0.0067(15) -0.0043(16)
N3 0.0306(19) 0.027(2) 0.0317(18) 0.0020(16) 0.0095(15) 0.0001(15)
N4 0.035(2) 0.029(2) 0.0259(17) 0.0060(16) 0.0084(15) -0.0010(16)
N5 0.030(2) 0.031(2) 0.0295(18) 0.0038(16) 0.0089(15) 0.0010(16)
N6 0.030(2) 0.035(2) 0.0281(18) 0.0027(17) 0.0082(15) 0.0023(16)
Si1 0.0332(7) 0.0249(6) 0.0314(6) 0.0021(5) 0.0074(5) 0.0009(5)
Si2 0.0428(8) 0.0416(8) 0.0322(6) 0.0048(6) 0.0148(6) 0.0044(6)
Si3 0.0321(7) 0.0390(8) 0.0353(7) 0.0010(6) 0.0095(5) 0.0037(6)
C1 0.029(3) 0.036(3) 0.042(3) 0.001(2) 0.005(2) -0.003(2)
C2 0.038(3) 0.043(3) 0.050(3) -0.001(3) 0.012(2) -0.012(2)
C3 0.032(2) 0.037(3) 0.042(3) -0.004(2) 0.014(2) -0.007(2)
C4 0.042(3) 0.047(3) 0.038(3) 0.000(2) -0.004(2) -0.011(2)
C5 0.061(4) 0.070(4) 0.042(3) -0.005(3) 0.001(3) -0.018(3)
C6 0.055(3) 0.064(4) 0.034(3) 0.004(3) 0.005(2) -0.009(3)
C7 0.057(4) 0.072(4) 0.054(3) 0.005(3) -0.009(3) 0.008(3)
C8 0.040(3) 0.043(3) 0.047(3) -0.004(2) 0.023(2) -0.008(2)
C9 0.049(3) 0.051(3) 0.050(3) -0.008(3) 0.023(3) -0.008(2)
C10 0.052(3) 0.076(4) 0.074(4) -0.008(3) 0.032(3) -0.022(3)
C11 0.062(3) 0.043(3) 0.048(3) -0.004(2) 0.029(3) -0.016(3)
C12 0.033(2) 0.029(2) 0.030(2) -0.0018(19) 0.0112(19) -0.0025(19)
C13 0.040(3) 0.041(3) 0.025(2) -0.001(2) 0.0044(19) -0.008(2)
C14 0.035(3) 0.039(3) 0.021(2) 0.005(2) 0.0084(18) -0.002(2)
C15 0.040(3) 0.028(2) 0.033(2) -0.0022(19) 0.009(2) -0.0003(19)
C16 0.062(3) 0.039(3) 0.045(3) 0.000(2) 0.001(3) -0.013(3)
C17 0.073(4) 0.035(3) 0.075(4) -0.001(3) 0.034(3) 0.001(3)
C18 0.055(3) 0.035(3) 0.044(3) 0.002(2) 0.013(2) -0.009(2)
C19 0.043(3) 0.042(3) 0.028(2) 0.013(2) 0.005(2) -0.002(2)
C20 0.051(3) 0.056(3) 0.033(3) 0.010(3) 0.001(2) 0.004(3)
C21 0.060(3) 0.061(4) 0.033(3) 0.009(3) 0.011(2) -0.010(3)
C22 0.057(3) 0.045(3) 0.037(3) 0.015(2) 0.005(2) 0.000(3)
C23 0.033(2) 0.025(2) 0.028(2) -0.0028(18) 0.0043(18) -0.0052(18)
C24 0.049(3) 0.034(3) 0.047(3) -0.003(2) 0.012(2) -0.003(2)
C25 0.037(3) 0.040(3) 0.044(3) 0.009(2) 0.013(2) 0.010(2)
C26 0.033(2) 0.025(2) 0.025(2) 0.0016(18) 0.0067(18) -0.0004(19)
C27 0.040(3) 0.032(3) 0.030(2) -0.002(2) 0.0122(19) 0.001(2)
C28 0.040(3) 0.045(3) 0.034(2) -0.005(2) 0.010(2) 0.008(2)
C29 0.038(3) 0.049(3) 0.035(2) -0.003(2) 0.013(2) 0.001(2)
C30 0.044(3) 0.032(3) 0.030(2) 0.000(2) 0.008(2) -0.007(2)
C31 0.035(2) 0.031(2) 0.027(2) -0.0051(19) 0.0096(18) 0.0021(19)
C32 0.062(4) 0.052(3) 0.060(3) 0.009(3) 0.034(3) -0.003(3)
C33 0.061(3) 0.076(4) 0.036(3) 0.011(3) 0.012(2) 0.005(3)
C34 0.039(3) 0.060(3) 0.044(3) 0.001(3) 0.018(2) 0.003(2)
C35 0.041(3) 0.046(3) 0.061(3) 0.000(3) 0.014(2) 0.011(2)
C101 0.175(12) 0.128(10) 0.198(12) 0.066(9) 0.146(10) 0.052(8)
C102 0.234(14) 0.205(13) 0.225(13) 0.002(13) 0.105(13) -0.003(12)
C103 0.195(12) 0.240(13) 0.158(10) -0.042(11) 0.136(10) -0.012(11)
C104 0.192(12) 0.203(13) 0.172(11) -0.052(11) 0.069(11) -0.056(11)
C105 0.140(10) 0.123(10) 0.155(11) -0.027(9) 0.087(9) -0.045(8)

loop_
_atom_type_symbol
_atom_type_scat_dispersion_real
_atom_type_scat_dispersion_imag
_atom_type_scat_Cromer_Mann_a1
_atom_type_scat_Cromer_Mann_b1
_atom_type_scat_Cromer_Mann_a2
_atom_type_scat_Cromer_Mann_b2
_atom_type_scat_Cromer_Mann_a3
_atom_type_scat_Cromer_Mann_b3
_atom_type_scat_Cromer_Mann_a4
_atom_type_scat_Cromer_Mann_b4
_atom_type_scat_Cromer_Mann_c
_atom_type_scat_source
C 0.0033 0.0016 2.3100 20.8439 1.0200 10.2075 1.5886 0.5687 0.8650 51.6512 0.2156 'International Tables Vol C 4.2.6.8 and 6.1.1.4'
H 0.0000 0.0000 0.4930 10.5109 0.3229 26.1257 0.1402 3.1424 0.0408 57.7998 0.0030 'International Tables Vol C 4.2.6.8 and 6.1.1.4'
Mg 0.0486 0.0363 5.4204 2.8275 2.1735 79.2611 1.2269 0.3808 2.3073 7.1937 0.8584 'International Tables Vol C 4.2.6.8 and 6.1.1.4'
N 0.0061 0.0033 12.2126 0.0057 3.1322 9.8933 2.0125 28.9975 1.1663 0.5826 -11.5290 'International Tables Vol C 4.2.6.8 and 6.1.1.4'
Si 0.0817 0.0704 6.2915 2.4386 3.0353 32.3337 1.9891 0.6785 1.5410 81.6937 1.1407 'International Tables Vol C 4.2.6.8 and 6.1.1.4'

loop_
_geom_angle_atom_site_label_1
_geom_angle_atom_site_label_2
_geom_angle_atom_site_label_3
_geom_angle
_geom_angle_publ_flag
N1 Mg1 N3 96.03(14) yes
N1 Mg1 N5 91.87(15) yes
N3 Mg1 N5 92.54(14) yes
N1 Mg1 N6 109.39(15) yes
N3 Mg1 N6 119.10(15) yes
N5 Mg1 N6 138.33(16) yes
Mg1 N1 N2 107.0(2) yes
Mg1 N1 C1 139.5(3) yes
N2 N1 C1 106.2(3) yes
N1 N2 C3 110.2(3) yes
N1 N2 C23 113.0(3) yes
C3 N2 C23 132.3(4) yes
Mg1 N3 N4 113.5(2) yes
Mg1 N3 C12 138.4(3) yes
N4 N3 C12 105.0(3) yes
N3 N4 C14 111.1(3) yes
N3 N4 C23 115.7(3) yes
C14 N4 C23 132.0(4) yes
Mg1 N5 Si1 108.24(18) yes
Mg1 N5 C26 127.2(3) yes
Si1 N5 C26 123.5(3) yes
Mg1 N6 Si2 118.27(19) yes
Mg1 N6 Si3 121.1(2) yes
Si2 N6 Si3 120.6(2) yes
N5 Si1 C23 107.87(18) yes
N5 Si1 C24 118.0(2) yes
C23 Si1 C24 104.8(2) yes
N5 Si1 C25 114.7(2) yes
C23 Si1 C25 102.1(2) yes
C24 Si1 C25 107.7(2) yes
N6 Si2 C32 114.2(2) yes
N6 Si2 C33 113.1(2) yes
C32 Si2 C33 107.5(3) yes
N6 Si2 H1 106.8(15) no
C32 Si2 H1 108.5(15) no
C33 Si2 H1 106.4(15) no
N6 Si3 C34 111.6(2) yes
N6 Si3 C35 113.7(2) yes
C34 Si3 C35 109.8(3) yes
N6 Si3 H2 114.7(18) no
C34 Si3 H2 106.5(18) no
C35 Si3 H2 99.6(19) no
N1 C1 C2 110.0(4) yes
N1 C1 C4 124.2(4) yes
C2 C1 C4 125.7(4) yes
C1 C2 C3 107.7(4) yes
C1 C2 H21 126.3 no
C3 C2 H21 126.1 no
N2 C3 C2 105.9(4) yes
N2 C3 C8 125.8(4) yes
C2 C3 C8 128.3(4) yes
C1 C4 C5 106.4(4) yes
C1 C4 C6 111.4(4) yes
C5 C4 C6 108.8(5) yes
C1 C4 C7 110.7(4) yes
C5 C4 C7 109.5(4) yes
C6 C4 C7 110.0(5) yes
C4 C5 H51 109.5 no
C4 C5 H52 109.4 no
H51 C5 H52 109.5 no
C4 C5 H53 109.6 no
H51 C5 H53 109.5 no
H52 C5 H53 109.5 no
C4 C6 H61 109.1 no
C4 C6 H62 109.5 no
H61 C6 H62 109.5 no
C4 C6 H63 109.9 no
H61 C6 H63 109.5 no
H62 C6 H63 109.5 no
C4 C7 H71 109.3 no
C4 C7 H72 109.5 no
H71 C7 H72 109.5 no
C4 C7 H73 109.6 no
H71 C7 H73 109.5 no
H72 C7 H73 109.5 no
C3 C8 C9 110.5(4) yes
C3 C8 C10 108.4(4) yes
C9 C8 C10 108.0(4) yes
C3 C8 C11 109.8(4) yes
C9 C8 C11 112.7(4) yes
C10 C8 C11 107.3(4) yes
C8 C9 H91 109.2 no
C8 C9 H92 109.8 no
H91 C9 H92 109.5 no
C8 C9 H93 109.4 no
H91 C9 H93 109.5 no
H92 C9 H93 109.5 no
C8 C10 H101 109.5 no
C8 C10 H102 109.4 no
H101 C10 H102 109.5 no
C8 C10 H103 109.5 no
H101 C10 H103 109.5 no
H102 C10 H103 109.5 no
C8 C11 H111 109.6 no
C8 C11 H112 109.7 no
H111 C11 H112 109.5 no
C8 C11 H113 109.1 no
H111 C11 H113 109.5 no
H112 C11 H113 109.5 no
N3 C12 C13 110.1(4) yes
N3 C12 C15 124.5(4) yes
C13 C12 C15 125.4(4) yes
C12 C13 C14 108.1(4) yes
C12 C13 H131 126.0 no
C14 C13 H131 125.9 no
N4 C14 C13 105.7(4) yes
N4 C14 C19 131.8(4) yes
C13 C14 C19 122.4(4) yes
C12 C15 C16 109.4(4) yes
C12 C15 C17 109.5(4) yes
C16 C15 C17 108.6(4) yes
C12 C15 C18 112.0(4) yes
C16 C15 C18 107.9(4) yes
C17 C15 C18 109.4(4) yes
C15 C16 H161 109.4 no
C15 C16 H162 109.8 no
H161 C16 H162 109.5 no
C15 C16 H163 109.2 no
H161 C16 H163 109.5 no
H162 C16 H163 109.5 no
C15 C17 H171 109.4 no
C15 C17 H172 109.5 no
H171 C17 H172 109.5 no
C15 C17 H173 109.5 no
H171 C17 H173 109.5 no
H172 C17 H173 109.5 no
C15 C18 H181 109.8 no
C15 C18 H182 109.6 no
H181 C18 H182 109.5 no
C15 C18 H183 109.0 no
H181 C18 H183 109.5 no
H182 C18 H183 109.5 no
C14 C19 C20 106.3(4) yes
C14 C19 C21 106.9(4) yes
C20 C19 C21 108.0(4) yes
C14 C19 C22 119.0(4) yes
C20 C19 C22 107.7(4) yes
C21 C19 C22 108.5(4) yes
C19 C20 H201 109.3 no
C19 C20 H202 109.6 no
H201 C20 H202 109.5 no
C19 C20 H203 109.6 no
H201 C20 H203 109.5 no
H202 C20 H203 109.5 no
C19 C21 H211 109.4 no
C19 C21 H212 109.6 no
H211 C21 H212 109.5 no
C19 C21 H213 109.4 no
H211 C21 H213 109.5 no
H212 C21 H213 109.5 no
C19 C22 H221 109.3 no
C19 C22 H222 109.4 no
H221 C22 H222 109.5 no
C19 C22 H223 109.7 no
H221 C22 H223 109.5 no
H222 C22 H223 109.5 no
N4 C23 N2 112.5(3) yes
N4 C23 Si1 112.2(3) yes
N2 C23 Si1 112.4(3) yes
N4 C23 H231 106.3 no
N2 C23 H231 106.5 no
Si1 C23 H231 106.3 no
Si1 C24 H241 109.5 no
Si1 C24 H242 109.6 no
H241 C24 H242 109.5 no
Si1 C24 H243 109.3 no
H241 C24 H243 109.5 no
H242 C24 H243 109.5 no
Si1 C25 H251 109.5 no
Si1 C25 H252 109.6 no
H251 C25 H252 109.5 no
Si1 C25 H253 109.2 no
H251 C25 H253 109.5 no
H252 C25 H253 109.5 no
N5 C26 C27 123.5(4) yes
N5 C26 C31 120.6(4) yes
C27 C26 C31 115.9(4) yes
C26 C27 C28 121.3(4) yes
C26 C27 H271 119.6 no
C28 C27 H271 119.1 no
C27 C28 C29 121.6(4) yes
C27 C28 H281 119.3 no
C29 C28 H281 119.1 no
C28 C29 C30 118.0(4) yes
C28 C29 H291 121.0 no
C30 C29 H291 121.0 no
C29 C30 C31 120.1(4) yes
C29 C30 H301 119.8 no
C31 C30 H301 120.0 no
C26 C31 C30 122.9(4) yes
C26 C31 H311 118.6 no
C30 C31 H311 118.5 no
Si2 C32 H321 109.4 no
Si2 C32 H322 109.5 no
H321 C32 H322 109.5 no
Si2 C32 H323 109.5 no
H321 C32 H323 109.5 no
H322 C32 H323 109.5 no
Si2 C33 H331 109.5 no
Si2 C33 H332 109.8 no
H331 C33 H332 109.5 no
Si2 C33 H333 109.0 no
H331 C33 H333 109.5 no
H332 C33 H333 109.5 no
Si3 C34 H341 109.5 no
Si3 C34 H342 109.5 no
H341 C34 H342 109.5 no
Si3 C34 H343 109.4 no
H341 C34 H343 109.5 no
H342 C34 H343 109.5 no
Si3 C35 H351 109.5 no
Si3 C35 H352 109.4 no
H351 C35 H352 109.5 no
Si3 C35 H353 109.4 no
H351 C35 H353 109.5 no
H352 C35 H353 109.5 no
C102 C101 H1011 109.5 no
C102 C101 H1012 106.7 no
H1011 C101 H1012 109.5 no
C102 C101 H1013 112.1 no
H1011 C101 H1013 109.5 no
H1012 C101 H1013 109.5 no
C101 C102 C103 112.1(13) yes
C101 C102 H1021 111.4 no
C103 C102 H1021 113.4 no
C101 C102 H1022 106.0 no
C103 C102 H1022 104.1 no
H1021 C102 H1022 109.5 no
C102 C103 C104 102.3(9) yes
C102 C103 H1031 106.9 no
C104 C103 H1031 107.8 no
C102 C103 H1032 116.4 no
C104 C103 H1032 113.4 no
H1031 C103 H1032 109.5 no
C103 C104 C105 103.1(12) yes
C103 C104 H1041 113.8 no
C105 C104 H1041 110.1 no
C103 C104 H1042 107.5 no
C105 C104 H1042 112.8 no
H1041 C104 H1042 109.5 no
C104 C105 H1051 107.7 no
C104 C105 H1052 111.7 no
H1051 C105 H1052 109.5 no
C104 C105 H1053 109.0 no
H1051 C105 H1053 109.5 no
H1052 C105 H1053 109.5 no

loop_
_geom_bond_atom_site_label_1
_geom_bond_atom_site_label_2
_geom_bond_distance
_geom_bond_publ_flag
Mg1 N1 2.167(4) yes
Mg1 N3 2.217(4) yes
Mg1 N5 2.027(4) yes
Mg1 N6 2.002(4) yes
N1 N2 1.390(5) yes
N1 C1 1.336(5) yes
N2 C3 1.381(5) yes
N2 C23 1.474(5) yes
N3 N4 1.391(5) yes
N3 C12 1.353(5) yes
N4 C14 1.373(5) yes
N4 C23 1.478(5) yes
N5 Si1 1.697(4) yes
N5 C26 1.392(5) yes
N6 Si2 1.700(4) yes
N6 Si3 1.705(4) yes
Si1 C23 1.956(5) yes
Si1 C24 1.866(5) yes
Si1 C25 1.855(4) yes
Si2 C32 1.861(5) yes
Si2 C33 1.879(5) yes
Si2 H1 1.43(4) yes
Si3 C34 1.865(5) yes
Si3 C35 1.862(5) yes
Si3 H2 1.39(4) yes
C1 C2 1.396(7) yes
C1 C4 1.505(6) yes
C2 C3 1.378(6) yes
C2 H21 1.000 no
C3 C8 1.505(6) yes
C4 C5 1.548(7) yes
C4 C6 1.536(7) yes
C4 C7 1.532(7) yes
C5 H51 1.000 no
C5 H52 1.000 no
C5 H53 1.000 no
C6 H61 1.000 no
C6 H62 1.000 no
C6 H63 1.000 no
C7 H71 1.000 no
C7 H72 1.000 no
C7 H73 1.000 no
C8 C9 1.540(7) yes
C8 C10 1.543(7) yes
C8 C11 1.541(7) yes
C9 H91 1.000 no
C9 H92 1.000 no
C9 H93 1.000 no
C10 H101 1.000 no
C10 H102 1.000 no
C10 H103 1.000 no
C11 H111 1.000 no
C11 H112 1.000 no
C11 H113 1.000 no
C12 C13 1.388(6) yes
C12 C15 1.514(6) yes
C13 C14 1.373(6) yes
C13 H131 1.000 no
C14 C19 1.548(6) yes
C15 C16 1.528(6) yes
C15 C17 1.530(7) yes
C15 C18 1.525(6) yes
C16 H161 1.000 no
C16 H162 1.000 no
C16 H163 1.000 no
C17 H171 1.000 no
C17 H172 1.000 no
C17 H173 1.000 no
C18 H181 1.000 no
C18 H182 1.000 no
C18 H183 1.000 no
C19 C20 1.561(6) yes
C19 C21 1.536(7) yes
C19 C22 1.519(7) yes
C20 H201 1.000 no
C20 H202 1.000 no
C20 H203 1.000 no
C21 H211 1.000 no
C21 H212 1.000 no
C21 H213 1.000 no
C22 H221 1.000 no
C22 H222 1.000 no
C22 H223 1.000 no
C23 H231 1.000 no
C24 H241 1.000 no
C24 H242 1.000 no
C24 H243 1.000 no
C25 H251 1.000 no
C25 H252 1.000 no
C25 H253 1.000 no
C26 C27 1.415(6) yes
C26 C31 1.394(6) yes
C27 C28 1.392(6) yes
C27 H271 1.000 no
C28 C29 1.383(7) yes
C28 H281 1.000 no
C29 C30 1.400(7) yes
C29 H291 1.000 no
C30 C31 1.393(6) yes
C30 H301 1.000 no
C31 H311 1.000 no
C32 H321 1.000 no
C32 H322 1.000 no
C32 H323 1.000 no
C33 H331 1.000 no
C33 H332 1.000 no
C33 H333 1.000 no
C34 H341 1.000 no
C34 H342 1.000 no
C34 H343 1.000 no
C35 H351 1.000 no
C35 H352 1.000 no
C35 H353 1.000 no
C101 C102 1.532(5) yes
C101 H1011 1.000 no
C101 H1012 1.000 no
C101 H1013 1.000 no
C102 C103 1.534(5) yes
C102 H1021 1.000 no
C102 H1022 1.000 no
C103 C104 1.532(5) yes
C103 H1031 1.000 no
C103 H1032 1.000 no
C104 C105 1.530(5) yes
C104 H1041 1.000 no
C104 H1042 1.000 no
C105 H1051 1.000 no
C105 H1052 1.000 no
C105 H1053 1.000 no
